data_7158235
loop_
_publ_author_name
'Gao, Wangxi'
'Niu, Lixin'
'Wang, Tao'
'Liang, Yong'
'Wang, Ding'
'Zhang, Zunting'

_publ_section_title
;
 Synthesis of cis/trans-dihydrochromenones via a photoinduced
 rearrangement of 4-phenyl-3-aryl/cyclohexenylcoumarins.
;
_journal_issue 33
_journal_name_full 'Organic &amp; biomolecular chemistry'
_journal_page_first 7176
_journal_page_last 7180
_journal_paper_doi 10.1039/d1ob01058a
_journal_volume 19
_journal_year 2021
_chemical_formula_moiety 'C22 H17 F3 O2'
_chemical_formula_sum 'C22 H17 F3 O2'
_chemical_formula_weight 370.35
_space_group_crystal_system orthorhombic
_space_group_IT_number 61
_space_group_name_Hall '-P 2ac 2ab'
_space_group_name_H-M_alt 'P b c a'
_atom_sites_solution_hydrogens geom
_atom_sites_solution_primary dual
_audit_creation_date 2020-10-16
_audit_creation_method
;
Olex2 1.3
(compiled 2020.07.31 svn.rc2a77460 for OlexSys, GUI svn.r6145)
;
_audit_update_record
;
2020-12-01 deposited with the CCDC.	2021-07-27 downloaded from the CCDC.
;
_cell_angle_alpha 90
_cell_angle_beta 90
_cell_angle_gamma 90
_cell_formula_units_Z 8
_cell_length_a 16.1778(10)
_cell_length_b 11.4254(7)
_cell_length_c 18.2577(11)
_cell_measurement_reflns_used 9112
_cell_measurement_temperature 182.0
_cell_measurement_theta_max 26.373
_cell_measurement_theta_min 2.451
_cell_volume 3374.7(4)
_computing_cell_refinement 'SAINT V8.40A (?, 2016)'
_computing_data_reduction 'SAINT V8.40A (?, 2016)'
_computing_molecular_graphics 'Olex2 1.3 (Dolomanov et al., 2009)'
_computing_publication_material 'Olex2 1.3 (Dolomanov et al., 2009)'
_computing_structure_refinement 'SHELXL 2018/3 (Sheldrick, 2015)'
_computing_structure_solution 'SHELXT 2018/2 (Sheldrick, 2018)'
_diffrn_ambient_temperature 182.0
_diffrn_measured_fraction_theta_full 0.998
_diffrn_measured_fraction_theta_max 0.998
_diffrn_measurement_device_type 'Bruker APEX-II CCD'
_diffrn_measurement_method '\f and \w scans'
_diffrn_radiation_type MoK\a
_diffrn_radiation_wavelength 0.71073
_diffrn_reflns_av_R_equivalents 0.0456
_diffrn_reflns_av_unetI/netI 0.0162
_diffrn_reflns_Laue_measured_fraction_full 0.998
_diffrn_reflns_Laue_measured_fraction_max 0.998
_diffrn_reflns_limit_h_max 20
_diffrn_reflns_limit_h_min -20
_diffrn_reflns_limit_k_max 14
_diffrn_reflns_limit_k_min -14
_diffrn_reflns_limit_l_max 22
_diffrn_reflns_limit_l_min -21
_diffrn_reflns_number 59880
_diffrn_reflns_point_group_measured_fraction_full 0.998
_diffrn_reflns_point_group_measured_fraction_max 0.998
_diffrn_reflns_theta_full 25.242
_diffrn_reflns_theta_max 26.377
_diffrn_reflns_theta_min 2.231
_diffrn_source_current 1.0
_diffrn_source_power 0.05
_diffrn_source_voltage 50.0
_diffrn_standards_number 0
_exptl_absorpt_coefficient_mu 0.115
_exptl_absorpt_correction_T_max 0.7454
_exptl_absorpt_correction_T_min 0.7151
_exptl_absorpt_correction_type multi-scan
_exptl_absorpt_process_details
;
SADABS-2016/2 (Bruker,2016/2) was used for absorption correction.
wR2(int) was 0.0932 before and 0.0618 after correction.
The Ratio of minimum to maximum transmission is 0.9594.
The \l/2 correction factor is Not present.
;
_exptl_crystal_colour 'clear light colourless'
_exptl_crystal_colour_lustre clear
_exptl_crystal_colour_modifier light
_exptl_crystal_colour_primary colourless
_exptl_crystal_density_diffrn 1.458
_exptl_crystal_description block
_exptl_crystal_F_000 1536
_exptl_crystal_size_max 0.5
_exptl_crystal_size_mid 0.4
_exptl_crystal_size_min 0.3
_refine_diff_density_max 0.232
_refine_diff_density_min -0.198
_refine_diff_density_rms 0.037
_refine_ls_extinction_method none
_refine_ls_goodness_of_fit_ref 1.053
_refine_ls_hydrogen_treatment constr
_refine_ls_matrix_type full
_refine_ls_number_parameters 244
_refine_ls_number_reflns 3452
_refine_ls_number_restraints 0
_refine_ls_restrained_S_all 1.053
_refine_ls_R_factor_all 0.0387
_refine_ls_R_factor_gt 0.0337
_refine_ls_shift/su_max 0.001
_refine_ls_shift/su_mean 0.000
_refine_ls_structure_factor_coef Fsqd
_refine_ls_weighting_details 'w=1/[\s^2^(Fo^2^)+(0.0453P)^2^+1.3379P] where P=(Fo^2^+2Fc^2^)/3'
_refine_ls_weighting_scheme calc
_refine_ls_wR_factor_gt 0.0890
_refine_ls_wR_factor_ref 0.0931
_reflns_Friedel_coverage 0.000
_reflns_number_gt 3063
_reflns_number_total 3452
_reflns_threshold_expression 'I > 2\s(I)'
_cod_data_source_file d1ob01058a2.cif
_cod_data_source_block s
_cod_depositor_comments 'Adding full bibliography for 7158235.cif.'
_cod_database_code 7158235
_shelx_shelxl_version_number 2018/3
_shelx_space_group_comment
;
The symmetry employed for this shelxl refinement is uniquely defined
by the following loop, which should always be used as a source of
symmetry information in preference to the above space-group names.
They are only intended as comments.
;
_shelx_estimated_absorpt_t_max 0.966
_shelx_estimated_absorpt_t_min 0.945
_olex2_refinement_description
;
1. Fixed Uiso
 At 1.2 times of:
  All C(H) groups, All C(H,H) groups
2.a Ternary CH refined with riding coordinates:
 C2(H2), C8(H8)
2.b Secondary CH2 refined with riding coordinates:
 C16(H16A,H16B), C18(H18A,H18B), C19(H19A,H19B), C20(H20A,H20B)
2.c Aromatic/amide H refined with riding coordinates:
 C3(H3), C11(H11), C12(H12), C15(H15), C17(H17), C21(H21), C22(H22)
;
_olex2_submission_special_instructions 'No special instructions were received'

loop_
_space_group_symop_operation_xyz
'x, y, z'
'-x+1/2, -y, z+1/2'
'-x, y+1/2, -z+1/2'
'x+1/2, -y+1/2, -z'
'-x, -y, -z'
'x-1/2, y, -z-1/2'
'x, -y-1/2, z-1/2'
'-x-1/2, y-1/2, z'

loop_
_atom_site_label
_atom_site_type_symbol
_atom_site_fract_x
_atom_site_fract_y
_atom_site_fract_z
_atom_site_U_iso_or_equiv
_atom_site_adp_type
_atom_site_occupancy
_atom_site_site_symmetry_order
_atom_site_calc_flag
_atom_site_refinement_flags_posn
_atom_site_refinement_flags_adp
_atom_site_refinement_flags_occupancy
_atom_site_disorder_assembly
_atom_site_disorder_group
F1 F 0.58619(5) 0.26788(7) 0.40853(5) 0.0362(2) Uani 1 1 d . . . . .
F2 F 0.71164(5) 0.31744(8) 0.38988(5) 0.0440(2) Uani 1 1 d . . . . .
F3 F 0.61527(7) 0.38686(8) 0.32149(4) 0.0482(3) Uani 1 1 d . . . . .
O1 O 0.54631(5) 0.89577(7) 0.70285(5) 0.0259(2) Uani 1 1 d . . . . .
O2 O 0.52647(6) 0.75676(8) 0.78293(5) 0.0315(2) Uani 1 1 d . . . . .
C1 C 0.64641(7) 0.53314(10) 0.56516(6) 0.0217(2) Uani 1 1 d . . . . .
C2 C 0.61397(7) 0.57630(10) 0.69695(6) 0.0215(2) Uani 1 1 d . . . . .
H2 H 0.562287 0.528290 0.696677 0.026 Uiso 1 1 calc R U . . .
C3 C 0.65315(8) 0.44423(11) 0.51381(7) 0.0245(3) Uani 1 1 d . . . . .
H3 H 0.677807 0.371968 0.527421 0.029 Uiso 1 1 calc R U . . .
C4 C 0.60114(7) 0.73265(10) 0.60005(6) 0.0217(3) Uani 1 1 d . . . . .
C5 C 0.61107(7) 0.64030(10) 0.54390(6) 0.0223(3) Uani 1 1 d . . . . .
C6 C 0.55489(7) 0.78123(10) 0.72369(7) 0.0234(3) Uani 1 1 d . . . . .
C7 C 0.59324(7) 0.69966(10) 0.67178(6) 0.0214(2) Uani 1 1 d . . . . .
C8 C 0.67661(7) 0.52143(10) 0.64304(6) 0.0223(3) Uani 1 1 d . . . . .
H8 H 0.728733 0.568081 0.646895 0.027 Uiso 1 1 calc R U . . .
C9 C 0.59678(7) 0.85699(11) 0.58098(7) 0.0232(3) Uani 1 1 d . . . . .
C10 C 0.57141(7) 0.93497(11) 0.63504(7) 0.0240(3) Uani 1 1 d . . . . .
C11 C 0.56950(8) 1.05531(11) 0.62527(8) 0.0299(3) Uani 1 1 d . . . . .
H11 H 0.551019 1.105663 0.663306 0.036 Uiso 1 1 calc R U . . .
C12 C 0.57944(8) 0.65228(11) 0.47291(7) 0.0275(3) Uani 1 1 d . . . . .
H12 H 0.552698 0.723070 0.459371 0.033 Uiso 1 1 calc R U . . .
C13 C 0.63421(8) 0.35941(12) 0.39058(7) 0.0283(3) Uani 1 1 d . . . . .
C14 C 0.62431(8) 0.45930(11) 0.44264(7) 0.0251(3) Uani 1 1 d . . . . .
C15 C 0.62455(9) 0.90614(11) 0.51477(7) 0.0295(3) Uani 1 1 d . . . . .
H15 H 0.644483 0.856459 0.476973 0.035 Uiso 1 1 calc R U . . .
C16 C 0.69770(9) 0.39607(12) 0.66575(7) 0.0305(3) Uani 1 1 d . . . . .
H16A H 0.647021 0.347547 0.664503 0.037 Uiso 1 1 calc R U . . .
H16B H 0.737760 0.362453 0.630571 0.037 Uiso 1 1 calc R U . . .
C17 C 0.58642(8) 0.56277(12) 0.42198(7) 0.0281(3) Uani 1 1 d . . . . .
H17 H 0.565535 0.572316 0.373713 0.034 Uiso 1 1 calc R U . . .
C18 C 0.65175(9) 0.57306(12) 0.77453(7) 0.0294(3) Uani 1 1 d . . . . .
H18A H 0.701178 0.624091 0.775898 0.035 Uiso 1 1 calc R U . . .
H18B H 0.611094 0.604356 0.810015 0.035 Uiso 1 1 calc R U . . .
C19 C 0.73449(9) 0.39332(13) 0.74252(7) 0.0336(3) Uani 1 1 d . . . . .
H19A H 0.745146 0.311202 0.757025 0.040 Uiso 1 1 calc R U . . .
H19B H 0.787890 0.435640 0.742686 0.040 Uiso 1 1 calc R U . . .
C20 C 0.67619(9) 0.44957(12) 0.79724(7) 0.0308(3) Uani 1 1 d . . . . .
H20A H 0.703256 0.452361 0.845840 0.037 Uiso 1 1 calc R U . . .
H20B H 0.625810 0.400923 0.801762 0.037 Uiso 1 1 calc R U . . .
C21 C 0.59515(9) 1.09994(12) 0.55887(8) 0.0338(3) Uani 1 1 d . . . . .
H21 H 0.593613 1.182011 0.550623 0.041 Uiso 1 1 calc R U . . .
C22 C 0.62317(9) 1.02591(12) 0.50407(8) 0.0346(3) Uani 1 1 d . . . . .
H22 H 0.641562 1.057711 0.458839 0.042 Uiso 1 1 calc R U . . .

loop_
_atom_site_aniso_label
_atom_site_aniso_U_11
_atom_site_aniso_U_22
_atom_site_aniso_U_33
_atom_site_aniso_U_23
_atom_site_aniso_U_13
_atom_site_aniso_U_12
F1 0.0401(5) 0.0267(4) 0.0419(5) -0.0063(3) 0.0057(4) -0.0060(3)
F2 0.0324(4) 0.0524(5) 0.0472(5) -0.0237(4) 0.0076(4) 0.0024(4)
F3 0.0851(7) 0.0378(5) 0.0218(4) -0.0048(4) -0.0038(4) 0.0015(5)
O1 0.0315(5) 0.0217(4) 0.0245(4) -0.0003(3) 0.0060(4) 0.0028(3)
O2 0.0414(5) 0.0272(5) 0.0258(5) -0.0008(4) 0.0110(4) -0.0013(4)
C1 0.0214(6) 0.0220(6) 0.0216(6) 0.0013(5) 0.0022(4) -0.0001(4)
C2 0.0238(6) 0.0208(6) 0.0200(6) 0.0011(5) 0.0015(4) -0.0013(4)
C3 0.0279(6) 0.0218(6) 0.0238(6) 0.0006(5) 0.0029(5) 0.0011(5)
C4 0.0203(5) 0.0223(6) 0.0224(6) 0.0001(5) 0.0005(5) 0.0016(4)
C5 0.0234(6) 0.0222(6) 0.0214(6) 0.0003(5) 0.0018(5) 0.0008(5)
C6 0.0249(6) 0.0213(6) 0.0240(6) -0.0004(5) 0.0012(5) -0.0016(5)
C7 0.0215(5) 0.0206(6) 0.0222(6) -0.0006(5) 0.0003(4) -0.0017(4)
C8 0.0240(6) 0.0221(6) 0.0209(6) 0.0019(5) 0.0011(5) 0.0014(5)
C9 0.0233(6) 0.0217(6) 0.0247(6) 0.0014(5) -0.0001(5) 0.0025(5)
C10 0.0243(6) 0.0241(6) 0.0236(6) 0.0023(5) 0.0018(5) 0.0021(5)
C11 0.0345(7) 0.0230(6) 0.0322(7) -0.0012(5) 0.0037(5) 0.0051(5)
C12 0.0327(7) 0.0260(6) 0.0239(6) 0.0013(5) -0.0014(5) 0.0046(5)
C13 0.0315(7) 0.0291(7) 0.0242(6) -0.0025(5) 0.0030(5) -0.0022(5)
C14 0.0271(6) 0.0252(6) 0.0231(6) -0.0021(5) 0.0040(5) -0.0032(5)
C15 0.0358(7) 0.0267(7) 0.0262(6) 0.0031(5) 0.0049(5) 0.0051(5)
C16 0.0376(7) 0.0264(6) 0.0275(7) 0.0033(5) 0.0016(5) 0.0097(6)
C17 0.0329(7) 0.0304(7) 0.0212(6) 0.0006(5) -0.0016(5) 0.0001(5)
C18 0.0386(7) 0.0292(7) 0.0204(6) 0.0016(5) -0.0015(5) 0.0023(6)
C19 0.0378(7) 0.0344(7) 0.0287(7) 0.0095(6) 0.0009(6) 0.0111(6)
C20 0.0359(7) 0.0325(7) 0.0239(6) 0.0083(5) 0.0014(5) 0.0023(6)
C21 0.0406(8) 0.0218(6) 0.0390(8) 0.0060(6) 0.0040(6) 0.0043(5)
C22 0.0444(8) 0.0284(7) 0.0310(7) 0.0079(6) 0.0076(6) 0.0036(6)

loop_
_atom_type_symbol
_atom_type_description
_atom_type_scat_dispersion_real
_atom_type_scat_dispersion_imag
_atom_type_scat_source
C C 0.0033 0.0016 'International Tables Vol C Tables 4.2.6.8 and 6.1.1.4'
H H 0.0000 0.0000 'International Tables Vol C Tables 4.2.6.8 and 6.1.1.4'
F F 0.0171 0.0103 'International Tables Vol C Tables 4.2.6.8 and 6.1.1.4'
O O 0.0106 0.0060 'International Tables Vol C Tables 4.2.6.8 and 6.1.1.4'

loop_
_geom_angle_atom_site_label_1
_geom_angle_atom_site_label_2
_geom_angle_atom_site_label_3
_geom_angle
_geom_angle_site_symmetry_1
_geom_angle_site_symmetry_3
_geom_angle_publ_flag
C6 O1 C10 122.03(9) . . ?
C3 C1 C5 118.90(11) . . ?
C3 C1 C8 123.13(11) . . ?
C5 C1 C8 117.96(10) . . ?
C7 C2 H2 108.8 . . ?
C7 C2 C8 109.16(9) . . ?
C7 C2 C18 112.78(10) . . ?
C8 C2 H2 108.8 . . ?
C18 C2 H2 108.8 . . ?
C18 C2 C8 108.37(10) . . ?
C1 C3 H3 119.5 . . ?
C1 C3 C14 120.96(11) . . ?
C14 C3 H3 119.5 . . ?
C7 C4 C5 118.46(11) . . ?
C7 C4 C9 119.36(11) . . ?
C9 C4 C5 122.15(11) . . ?
C1 C5 C4 118.29(11) . . ?
C12 C5 C1 119.29(11) . . ?
C12 C5 C4 122.13(11) . . ?
O1 C6 C7 118.05(10) . . ?
O2 C6 O1 115.55(11) . . ?
O2 C6 C7 126.32(11) . . ?
C4 C7 C2 121.61(11) . . ?
C4 C7 C6 118.86(11) . . ?
C6 C7 C2 119.15(10) . . ?
C1 C8 C2 110.59(10) . . ?
C1 C8 H8 107.0 . . ?
C1 C8 C16 114.24(10) . . ?
C2 C8 H8 107.0 . . ?
C16 C8 C2 110.69(10) . . ?
C16 C8 H8 107.0 . . ?
C10 C9 C4 117.81(11) . . ?
C10 C9 C15 116.63(11) . . ?
C15 C9 C4 125.19(11) . . ?
O1 C10 C9 121.08(11) . . ?
O1 C10 C11 115.55(11) . . ?
C11 C10 C9 123.37(12) . . ?
C10 C11 H11 120.9 . . ?
C21 C11 C10 118.23(12) . . ?
C21 C11 H11 120.9 . . ?
C5 C12 H12 119.4 . . ?
C17 C12 C5 121.26(12) . . ?
C17 C12 H12 119.4 . . ?
F1 C13 C14 112.18(10) . . ?
F2 C13 F1 105.32(11) . . ?
F2 C13 C14 112.29(11) . . ?
F3 C13 F1 106.29(11) . . ?
F3 C13 F2 106.81(11) . . ?
F3 C13 C14 113.39(11) . . ?
C3 C14 C13 117.63(11) . . ?
C17 C14 C3 120.58(11) . . ?
C17 C14 C13 121.78(12) . . ?
C9 C15 H15 119.6 . . ?
C22 C15 C9 120.77(12) . . ?
C22 C15 H15 119.6 . . ?
C8 C16 H16A 109.5 . . ?
C8 C16 H16B 109.5 . . ?
H16A C16 H16B 108.1 . . ?
C19 C16 C8 110.85(11) . . ?
C19 C16 H16A 109.5 . . ?
C19 C16 H16B 109.5 . . ?
C12 C17 H17 120.6 . . ?
C14 C17 C12 118.89(12) . . ?
C14 C17 H17 120.6 . . ?
C2 C18 H18A 109.2 . . ?
C2 C18 H18B 109.2 . . ?
H18A C18 H18B 107.9 . . ?
C20 C18 C2 112.02(11) . . ?
C20 C18 H18A 109.2 . . ?
C20 C18 H18B 109.2 . . ?
C16 C19 H19A 109.5 . . ?
C16 C19 H19B 109.5 . . ?
H19A C19 H19B 108.1 . . ?
C20 C19 C16 110.76(11) . . ?
C20 C19 H19A 109.5 . . ?
C20 C19 H19B 109.5 . . ?
C18 C20 H20A 109.2 . . ?
C18 C20 H20B 109.2 . . ?
C19 C20 C18 112.01(11) . . ?
C19 C20 H20A 109.2 . . ?
C19 C20 H20B 109.2 . . ?
H20A C20 H20B 107.9 . . ?
C11 C21 H21 119.8 . . ?
C11 C21 C22 120.48(12) . . ?
C22 C21 H21 119.8 . . ?
C15 C22 C21 120.48(13) . . ?
C15 C22 H22 119.8 . . ?
C21 C22 H22 119.8 . . ?

loop_
_geom_bond_atom_site_label_1
_geom_bond_atom_site_label_2
_geom_bond_distance
_geom_bond_site_symmetry_2
_geom_bond_publ_flag
F1 C13 1.3433(15) . ?
F2 C13 1.3414(16) . ?
F3 C13 1.3355(15) . ?
O1 C6 1.3699(15) . ?
O1 C10 1.3776(14) . ?
O2 C6 1.2080(15) . ?
C1 C3 1.3867(17) . ?
C1 C5 1.4059(17) . ?
C1 C8 1.5095(16) . ?
C2 H2 1.0000 . ?
C2 C7 1.5199(16) . ?
C2 C8 1.5455(16) . ?
C2 C18 1.5430(16) . ?
C3 H3 0.9500 . ?
C3 C14 1.3913(17) . ?
C4 C5 1.4799(17) . ?
C4 C7 1.3688(17) . ?
C4 C9 1.4644(17) . ?
C5 C12 1.4003(17) . ?
C6 C7 1.4670(16) . ?
C8 H8 1.0000 . ?
C8 C16 1.5297(17) . ?
C9 C10 1.3916(17) . ?
C9 C15 1.4065(18) . ?
C10 C11 1.3869(18) . ?
C11 H11 0.9500 . ?
C11 C21 1.3792(19) . ?
C12 H12 0.9500 . ?
C12 C17 1.3868(18) . ?
C13 C14 1.4939(18) . ?
C14 C17 1.3841(18) . ?
C15 H15 0.9500 . ?
C15 C22 1.3825(19) . ?
C16 H16A 0.9900 . ?
C16 H16B 0.9900 . ?
C16 C19 1.5231(18) . ?
C17 H17 0.9500 . ?
C18 H18A 0.9900 . ?
C18 H18B 0.9900 . ?
C18 C20 1.5229(18) . ?
C19 H19A 0.9900 . ?
C19 H19B 0.9900 . ?
C19 C20 1.5167(19) . ?
C20 H20A 0.9900 . ?
C20 H20B 0.9900 . ?
C21 H21 0.9500 . ?
C21 C22 1.386(2) . ?
C22 H22 0.9500 . ?

loop_
_geom_torsion_atom_site_label_1
_geom_torsion_atom_site_label_2
_geom_torsion_atom_site_label_3
_geom_torsion_atom_site_label_4
_geom_torsion
_geom_torsion_site_symmetry_1
_geom_torsion_site_symmetry_2
_geom_torsion_site_symmetry_3
_geom_torsion_site_symmetry_4
_geom_torsion_publ_flag
F1 C13 C14 C3 68.15(15) . . . . ?
F1 C13 C14 C17 -110.56(14) . . . . ?
F2 C13 C14 C3 -50.24(16) . . . . ?
F2 C13 C14 C17 131.05(13) . . . . ?
F3 C13 C14 C3 -171.43(11) . . . . ?
F3 C13 C14 C17 9.86(18) . . . . ?
O1 C6 C7 C2 171.92(10) . . . . ?
O1 C6 C7 C4 -15.04(17) . . . . ?
O1 C10 C11 C21 179.01(12) . . . . ?
O2 C6 C7 C2 -11.32(19) . . . . ?
O2 C6 C7 C4 161.72(13) . . . . ?
C1 C3 C14 C13 179.76(11) . . . . ?
C1 C3 C14 C17 -1.52(19) . . . . ?
C1 C5 C12 C17 -3.61(19) . . . . ?
C1 C8 C16 C19 175.15(11) . . . . ?
C2 C8 C16 C19 -59.23(14) . . . . ?
C2 C18 C20 C19 55.35(15) . . . . ?
C3 C1 C5 C4 177.52(11) . . . . ?
C3 C1 C5 C12 3.58(18) . . . . ?
C3 C1 C8 C2 -138.48(12) . . . . ?
C3 C1 C8 C16 -12.81(17) . . . . ?
C3 C14 C17 C12 1.54(19) . . . . ?
C4 C5 C12 C17 -177.31(12) . . . . ?
C4 C9 C10 O1 -3.95(18) . . . . ?
C4 C9 C10 C11 175.97(12) . . . . ?
C4 C9 C15 C22 -175.28(13) . . . . ?
C5 C1 C3 C14 -1.08(18) . . . . ?
C5 C1 C8 C2 42.57(14) . . . . ?
C5 C1 C8 C16 168.24(11) . . . . ?
C5 C4 C7 C2 14.34(17) . . . . ?
C5 C4 C7 C6 -158.52(11) . . . . ?
C5 C4 C9 C10 167.67(11) . . . . ?
C5 C4 C9 C15 -19.55(19) . . . . ?
C5 C12 C17 C14 1.0(2) . . . . ?
C6 O1 C10 C9 8.49(17) . . . . ?
C6 O1 C10 C11 -171.44(11) . . . . ?
C7 C2 C8 C1 -51.22(13) . . . . ?
C7 C2 C8 C16 -178.86(10) . . . . ?
C7 C2 C18 C20 -177.05(11) . . . . ?
C7 C4 C5 C1 -26.67(16) . . . . ?
C7 C4 C5 C12 147.09(12) . . . . ?
C7 C4 C9 C10 -10.23(17) . . . . ?
C7 C4 C9 C15 162.55(12) . . . . ?
C8 C1 C3 C14 179.98(11) . . . . ?
C8 C1 C5 C4 -3.48(16) . . . . ?
C8 C1 C5 C12 -177.43(11) . . . . ?
C8 C2 C7 C4 24.70(15) . . . . ?
C8 C2 C7 C6 -162.46(10) . . . . ?
C8 C2 C18 C20 -56.09(14) . . . . ?
C8 C16 C19 C20 56.44(15) . . . . ?
C9 C4 C5 C1 155.41(11) . . . . ?
C9 C4 C5 C12 -30.83(18) . . . . ?
C9 C4 C7 C2 -167.68(11) . . . . ?
C9 C4 C7 C6 19.46(17) . . . . ?
C9 C10 C11 C21 -0.9(2) . . . . ?
C9 C15 C22 C21 0.7(2) . . . . ?
C10 O1 C6 O2 -176.19(11) . . . . ?
C10 O1 C6 C7 0.91(16) . . . . ?
C10 C9 C15 C22 -2.42(19) . . . . ?
C10 C11 C21 C22 -1.0(2) . . . . ?
C11 C21 C22 C15 1.0(2) . . . . ?
C13 C14 C17 C12 -179.79(12) . . . . ?
C15 C9 C10 O1 -177.36(11) . . . . ?
C15 C9 C10 C11 2.56(19) . . . . ?
C16 C19 C20 C18 -54.46(16) . . . . ?
C18 C2 C7 C4 145.22(12) . . . . ?
C18 C2 C7 C6 -41.94(15) . . . . ?
C18 C2 C8 C1 -174.40(10) . . . . ?
C18 C2 C8 C16 57.96(13) . . . . ?
